data_1559868
loop_
_publ_author_name
'Solel, Ephrath'
'Pappo, Doron'
'Reany, Ofer'
'Mejuch, Tom'
'Gershoni-Poranne, Renana'
'Botoshansky, Mark'
'Stanger, Amnon'
'Keinan, Ehud'

_publ_section_title
;
 Flat corannulene: when a transition state becomes a stable molecule
;
_journal_issue 48
_journal_name_full 'Chemical Science'
_journal_page_first 13015
_journal_page_last 13025
_journal_paper_doi 10.1039/D0SC04566G
_journal_volume 11
_journal_year 2020
_chemical_formula_sum 'C40 H50 S5'
_chemical_formula_weight 691.10
_chemical_name_common Keinan-31
_chemical_name_systematic Pentakis(t-butylsulfido)corannulene
_space_group_IT_number 33
_space_group_name_Hall 'P 2c -2n'
_space_group_name_H-M_alt 'P n a 21'
_symmetry_cell_setting orthorhombic
_symmetry_space_group_name_H-M 'P n a 21'
_atom_sites_solution_hydrogens geom
_atom_sites_solution_primary direct
_atom_sites_solution_secondary difmap
_audit_creation_method SHELXL-97
_audit_update_record
;
2015-10-15 deposited with the CCDC.	2020-10-19 downloaded from the CCDC.
;
_cell_angle_alpha 90.00
_cell_angle_beta 90.00
_cell_angle_gamma 90.00
_cell_formula_units_Z 4
_cell_length_a 20.235(4)
_cell_length_b 6.7830(10)
_cell_length_c 27.996(6)
_cell_measurement_reflns_used 22820
_cell_measurement_temperature 293(2)
_cell_measurement_theta_max 25.58
_cell_measurement_theta_min 2.48
_cell_volume 3842.6(13)
_computing_cell_refinement 'DENZO HKL2000 (Otwinowski & Minor 1997)'
_computing_data_collection 'Collect (Nonius, 2006)'
_computing_data_reduction 'DENZO HKL2000 (Otwinowski & Minor 1997)'
_computing_molecular_graphics 'TEXSAN  (MSC, 1999)'
_computing_structure_refinement 'SHELXL-97 (Sheldrick, 1997)'
_computing_structure_solution 'SHELXS-97 (Sheldrick, 1997)'
_diffrn_ambient_temperature 293(2)
_diffrn_measured_fraction_theta_full 0.983
_diffrn_measured_fraction_theta_max 0.983
_diffrn_measurement_device_type 'Nonius KappaCCD'
_diffrn_measurement_method 'phi- and omega-scans'
_diffrn_radiation_monochromator graphite
_diffrn_radiation_source 'fine-focus sealed tube'
_diffrn_radiation_type MoK\a
_diffrn_radiation_wavelength 0.71073
_diffrn_reflns_av_R_equivalents 0.0610
_diffrn_reflns_av_sigmaI/netI 0.0525
_diffrn_reflns_limit_h_max 24
_diffrn_reflns_limit_h_min 0
_diffrn_reflns_limit_k_max 8
_diffrn_reflns_limit_k_min 0
_diffrn_reflns_limit_l_max 0
_diffrn_reflns_limit_l_min -33
_diffrn_reflns_number 22820
_diffrn_reflns_theta_full 25.58
_diffrn_reflns_theta_max 25.58
_diffrn_reflns_theta_min 2.48
_diffrn_standards_number 0
_exptl_absorpt_coefficient_mu 0.328
_exptl_absorpt_correction_type none
_exptl_crystal_colour 'pale yellow'
_exptl_crystal_density_diffrn 1.195
_exptl_crystal_density_method 'not measured'
_exptl_crystal_description prism
_exptl_crystal_F_000 1480
_exptl_crystal_recrystallization_method 'Re-crystallisation from solvent: Dichloromethane'
_exptl_crystal_size_max 0.50
_exptl_crystal_size_mid 0.18
_exptl_crystal_size_min 0.09
_refine_diff_density_max 1.027
_refine_diff_density_min -0.766
_refine_diff_density_rms 0.089
_refine_ls_abs_structure_details 'Flack H D (1983), Acta Cryst. A39, 876-881'
_refine_ls_abs_structure_Flack 0.1(2)
_refine_ls_extinction_method none
_refine_ls_goodness_of_fit_ref 1.155
_refine_ls_hydrogen_treatment constr
_refine_ls_matrix_type full
_refine_ls_number_parameters 388
_refine_ls_number_reflns 3621
_refine_ls_number_restraints 57
_refine_ls_restrained_S_all 1.183
_refine_ls_R_factor_all 0.1270
_refine_ls_R_factor_gt 0.0791
_refine_ls_shift/su_max 0.017
_refine_ls_shift/su_mean 0.001
_refine_ls_structure_factor_coef Fsqd
_refine_ls_weighting_details 'calc w=1/[\s^2^(Fo^2^)+(0.1213P)^2^+6.0039P] where P=(Fo^2^+2Fc^2^)/3'
_refine_ls_weighting_scheme calc
_refine_ls_wR_factor_gt 0.2085
_refine_ls_wR_factor_ref 0.2449
_reflns_number_gt 2434
_reflns_number_total 3621
_reflns_threshold_expression >2sigma(I)
_cod_data_source_file d0sc04566g2.cif
_cod_data_source_block keinan31
_cod_database_code 1559868

loop_
_symmetry_equiv_pos_as_xyz
'x, y, z'
'-x, -y, z+1/2'
'-x+1/2, y+1/2, z+1/2'
'x+1/2, -y+1/2, z'

loop_
_atom_site_label
_atom_site_type_symbol
_atom_site_fract_x
_atom_site_fract_y
_atom_site_fract_z
_atom_site_U_iso_or_equiv
_atom_site_adp_type
_atom_site_occupancy
_atom_site_symmetry_multiplicity
_atom_site_calc_flag
_atom_site_refinement_flags
_atom_site_disorder_assembly
_atom_site_disorder_group
S1 S 0.80880(16) -0.1058(5) 0.31478(10) 0.0463(8) Uani 1 1 d D . .
S2 S 1.00443(16) -0.6649(4) 0.37663(12) 0.0465(8) Uani 1 1 d D . .
S3 S 1.00412(17) -0.6637(5) 0.57881(11) 0.0478(8) Uani 1 1 d D . .
S4 S 0.80888(15) -0.1050(5) 0.64117(10) 0.0446(8) Uani 1 1 d D . .
S5 S 0.69633(10) 0.2522(3) 0.47764(15) 0.0450(5) Uani 1 1 d D . .
C1 C 0.8679(5) -0.1279(15) 0.3635(4) 0.091(6) Uani 1 1 d D . .
C2 C 0.9170(5) -0.2785(16) 0.3658(4) 0.0547(14) Uani 1 1 d D . .
H2 H 0.9247 -0.3588 0.3395 0.066 Uiso 1 1 calc R . .
C3 C 0.9524(5) -0.3044(16) 0.4062(4) 0.054(3) Uani 1 1 d D . .
C4 C 0.9868(6) -0.4772(13) 0.4208(3) 0.069(4) Uani 1 1 d D . .
C5 C 1.0012(5) -0.5217(17) 0.4698(3) 0.0547(14) Uani 1 1 d D . .
H5 H 1.0232 -0.6378 0.4775 0.066 Uiso 1 1 calc R . .
C6 C 0.9825(6) -0.3935(19) 0.5057(3) 0.060(3) Uani 1 1 d D . .
C7 C 0.9707(5) -0.4346(15) 0.5545(3) 0.070(4) Uani 1 1 d D . .
C8 C 0.9269(6) -0.3147(16) 0.5838(4) 0.0547(14) Uani 1 1 d D . .
H8 H 0.9173 -0.3493 0.6152 0.066 Uiso 1 1 calc R . .
C9 C 0.9000(5) -0.1470(18) 0.5632(4) 0.060(3) Uani 1 1 d D . .
C10 C 0.8445(5) -0.0541(17) 0.5834(3) 0.0547(14) Uani 1 1 d D . .
C11 C 0.8129(9) 0.0699(18) 0.5486(4) 0.166(14) Uani 1 1 d D . .
H11 H 0.7808 0.1468 0.5634 0.199 Uiso 1 1 calc R . .
C12 C 0.8147(7) 0.1120(16) 0.5004(4) 0.070(4) Uani 1 1 d D . .
C13 C 0.7763(5) 0.1532(18) 0.4590(5) 0.20(2) Uani 1 1 d D . .
C14 C 0.7990(5) 0.0947(15) 0.4122(4) 0.047(3) Uani 1 1 d D . .
H14 H 0.7722 0.1307 0.3867 0.057 Uiso 1 1 calc R . .
C15 C 0.8517(8) -0.0010(17) 0.4016(6) 0.124(9) Uani 1 1 d D . .
C16 C 0.9014(10) -0.027(3) 0.4433(6) 0.094(8) Uani 1 1 d . . .
C17 C 0.9475(9) -0.167(3) 0.4474(7) 0.094(7) Uani 1 1 d . . .
C18 C 0.9547(7) -0.202(2) 0.4931(10) 0.101(9) Uani 1 1 d . . .
C19 C 0.9138(10) -0.083(3) 0.5176(4) 0.086(7) Uani 1 1 d . . .
C20 C 0.8829(6) 0.0316(18) 0.4853(9) 0.080(6) Uani 1 1 d . . .
C21 C 0.8472(7) 0.084(2) 0.2741(4) 0.054(4) Uani 1 1 d . . .
C22 C 0.8404(9) 0.292(2) 0.2951(5) 0.071(5) Uani 1 1 d . . .
H22A H 0.7946 0.3204 0.3006 0.106 Uiso 1 1 calc R . .
H22B H 0.8584 0.3865 0.2732 0.106 Uiso 1 1 calc R . .
H22C H 0.8640 0.2988 0.3248 0.106 Uiso 1 1 calc R . .
C23 C 0.8051(9) 0.068(2) 0.2292(6) 0.072(5) Uani 1 1 d . . .
H23A H 0.7606 0.1068 0.2364 0.109 Uiso 1 1 calc R . .
H23B H 0.8055 -0.0657 0.2180 0.109 Uiso 1 1 calc R . .
H23C H 0.8227 0.1530 0.2049 0.109 Uiso 1 1 calc R . .
C24 C 0.9200(8) 0.023(3) 0.2660(6) 0.074(5) Uani 1 1 d . . .
H24A H 0.9439 0.0339 0.2955 0.111 Uiso 1 1 calc R . .
H24B H 0.9396 0.1079 0.2426 0.111 Uiso 1 1 calc R . .
H24C H 0.9215 -0.1109 0.2550 0.111 Uiso 1 1 calc R . .
C25 C 1.0743(7) -0.570(2) 0.3409(5) 0.057(4) Uani 1 1 d . . .
C26 C 1.1153(7) -0.434(3) 0.3701(6) 0.080(5) Uani 1 1 d . . .
H26A H 1.1269 -0.4977 0.3996 0.120 Uiso 1 1 calc R . .
H26B H 1.0907 -0.3164 0.3767 0.120 Uiso 1 1 calc R . .
H26C H 1.1548 -0.4013 0.3528 0.120 Uiso 1 1 calc R . .
C27 C 1.0541(10) -0.490(3) 0.2931(6) 0.093(5) Uani 1 1 d . . .
H27A H 1.0274 -0.5852 0.2767 0.139 Uiso 1 1 calc R . .
H27B H 1.0928 -0.4616 0.2744 0.139 Uiso 1 1 calc R . .
H27C H 1.0291 -0.3706 0.2975 0.139 Uiso 1 1 calc R . .
C28 C 1.1149(9) -0.757(3) 0.3304(8) 0.106(8) Uani 1 1 d . . .
H28A H 1.1330 -0.8070 0.3597 0.159 Uiso 1 1 calc R . .
H28B H 1.1502 -0.7252 0.3088 0.159 Uiso 1 1 calc R . .
H28C H 1.0868 -0.8546 0.3162 0.159 Uiso 1 1 calc R . .
C29 C 1.0753(6) -0.5759(19) 0.6157(5) 0.051(4) Uani 1 1 d . . .
C30 C 1.1174(8) -0.424(3) 0.5883(7) 0.090(6) Uani 1 1 d . . .
H30A H 1.0911 -0.3103 0.5813 0.136 Uiso 1 1 calc R . .
H30B H 1.1328 -0.4820 0.5590 0.136 Uiso 1 1 calc R . .
H30C H 1.1546 -0.3865 0.6075 0.136 Uiso 1 1 calc R . .
C31 C 1.0467(9) -0.472(4) 0.6590(6) 0.124(9) Uani 1 1 d . . .
H31A H 1.0217 -0.3591 0.6488 0.186 Uiso 1 1 calc R . .
H31B H 1.0819 -0.4299 0.6796 0.186 Uiso 1 1 calc R . .
H31C H 1.0182 -0.5608 0.6761 0.186 Uiso 1 1 calc R . .
C32 C 1.1131(11) -0.756(4) 0.6255(8) 0.130(9) Uani 1 1 d . . .
H32A H 1.0865 -0.8452 0.6439 0.195 Uiso 1 1 calc R . .
H32B H 1.1523 -0.7230 0.6432 0.195 Uiso 1 1 calc R . .
H32C H 1.1253 -0.8171 0.5959 0.195 Uiso 1 1 calc R . .
C33 C 0.8454(6) 0.0785(17) 0.6802(4) 0.038(3) Uani 1 1 d . . .
C34 C 0.8399(9) 0.2815(18) 0.6600(5) 0.070(5) Uani 1 1 d . . .
H34A H 0.8665 0.2911 0.6317 0.105 Uiso 1 1 calc R . .
H34B H 0.8552 0.3754 0.6832 0.105 Uiso 1 1 calc R . .
H34C H 0.7946 0.3086 0.6522 0.105 Uiso 1 1 calc R . .
C35 C 0.8054(8) 0.060(2) 0.7266(4) 0.067(5) Uani 1 1 d . . .
H35A H 0.8116 -0.0689 0.7400 0.101 Uiso 1 1 calc R . .
H35B H 0.7594 0.0805 0.7199 0.101 Uiso 1 1 calc R . .
H35C H 0.8203 0.1576 0.7491 0.101 Uiso 1 1 calc R . .
C36 C 0.9185(7) 0.038(3) 0.6905(6) 0.078(5) Uani 1 1 d . . .
H36A H 0.9232 -0.0907 0.7041 0.117 Uiso 1 1 calc R . .
H36B H 0.9348 0.1350 0.7126 0.117 Uiso 1 1 calc R . .
H36C H 0.9432 0.0461 0.6613 0.117 Uiso 1 1 calc R . .
C37 C 0.7085(6) 0.5211(13) 0.4761(7) 0.067(3) Uani 1 1 d . . .
C38 C 0.7371(9) 0.581(2) 0.4312(7) 0.092(6) Uani 1 1 d . . .
H38A H 0.7818 0.5347 0.4293 0.138 Uiso 1 1 calc R . .
H38B H 0.7367 0.7226 0.4290 0.138 Uiso 1 1 calc R . .
H38C H 0.7119 0.5268 0.4053 0.138 Uiso 1 1 calc R . .
C39 C 0.6380(6) 0.5973(18) 0.4798(9) 0.093(4) Uani 1 1 d . . .
H39A H 0.6170 0.5400 0.5072 0.139 Uiso 1 1 calc R . .
H39B H 0.6140 0.5618 0.4515 0.139 Uiso 1 1 calc R . .
H39C H 0.6386 0.7382 0.4830 0.139 Uiso 1 1 calc R . .
C40 C 0.7510(13) 0.583(2) 0.5207(10) 0.174(13) Uani 1 1 d . . .
H40A H 0.7286 0.5443 0.5494 0.261 Uiso 1 1 calc R . .
H40B H 0.7568 0.7239 0.5206 0.261 Uiso 1 1 calc R . .
H40C H 0.7933 0.5201 0.5192 0.261 Uiso 1 1 calc R . .

loop_
_atom_site_aniso_label
_atom_site_aniso_U_11
_atom_site_aniso_U_22
_atom_site_aniso_U_33
_atom_site_aniso_U_23
_atom_site_aniso_U_13
_atom_site_aniso_U_12
S1 0.050(2) 0.054(2) 0.0346(17) 0.0012(15) -0.0103(14) -0.0068(15)
S2 0.050(2) 0.0416(16) 0.0479(18) -0.0103(14) 0.0107(15) 0.0027(14)
S3 0.054(2) 0.0491(18) 0.0403(17) 0.0050(14) -0.0032(15) -0.0005(15)
S4 0.0414(18) 0.057(2) 0.0355(17) -0.0016(15) 0.0064(14) -0.0104(15)
S5 0.0414(11) 0.0382(10) 0.0553(13) -0.0004(19) 0.0007(18) 0.0057(8)
C1 0.124(13) 0.039(7) 0.110(13) 0.010(7) 0.078(11) -0.020(7)
C2 0.052(3) 0.069(3) 0.044(3) -0.003(3) 0.010(3) -0.020(3)
C3 0.032(6) 0.071(7) 0.060(7) 0.018(6) 0.012(5) -0.003(5)
C4 0.051(7) 0.055(7) 0.099(12) 0.001(8) 0.029(8) -0.020(6)
C5 0.052(3) 0.069(3) 0.044(3) -0.003(3) 0.010(3) -0.020(3)
C6 0.052(7) 0.071(8) 0.057(8) -0.003(6) -0.009(6) -0.008(6)
C7 0.048(7) 0.115(12) 0.048(8) 0.028(8) -0.029(6) -0.031(8)
C8 0.052(3) 0.069(3) 0.044(3) -0.003(3) 0.010(3) -0.020(3)
C9 0.053(7) 0.074(8) 0.054(7) -0.018(6) -0.006(6) 0.011(6)
C10 0.052(3) 0.069(3) 0.044(3) -0.003(3) 0.010(3) -0.020(3)
C11 0.37(4) 0.114(14) 0.011(6) -0.023(7) 0.055(11) -0.19(2)
C12 0.130(12) 0.036(6) 0.045(6) -0.029(5) 0.053(7) -0.037(7)
C13 0.036(7) 0.031(7) 0.55(6) 0.075(18) -0.085(19) -0.003(5)
C14 0.021(5) 0.030(6) 0.090(10) 0.024(6) 0.009(5) 0.020(4)
C15 0.096(11) 0.034(6) 0.24(2) 0.028(10) 0.117(15) 0.028(7)
C16 0.122(15) 0.084(11) 0.075(11) 0.059(10) -0.090(11) -0.068(11)
C17 0.085(14) 0.114(15) 0.084(13) -0.060(13) 0.062(12) -0.049(11)
C18 0.026(6) 0.034(6) 0.24(3) 0.052(10) -0.048(10) -0.012(4)
C19 0.113(14) 0.121(15) 0.024(6) 0.007(7) -0.017(8) -0.101(13)
C20 0.045(6) 0.043(6) 0.152(19) -0.030(10) 0.026(10) -0.004(5)
C21 0.066(10) 0.070(9) 0.025(6) 0.006(5) 0.012(6) -0.025(7)
C22 0.090(12) 0.069(9) 0.052(8) -0.023(7) -0.010(8) -0.025(9)
C23 0.088(13) 0.059(9) 0.070(11) 0.004(8) -0.025(9) -0.009(8)
C24 0.076(11) 0.078(10) 0.068(10) 0.015(8) 0.029(9) -0.019(9)
C25 0.047(8) 0.082(11) 0.042(8) -0.022(7) -0.003(6) 0.024(7)
C26 0.037(8) 0.116(13) 0.086(11) 0.025(10) 0.013(8) -0.027(8)
C27 0.093(12) 0.121(14) 0.065(10) 0.006(10) 0.016(10) -0.008(11)
C28 0.077(12) 0.077(12) 0.16(2) -0.049(12) 0.053(12) 0.012(9)
C29 0.038(7) 0.059(8) 0.057(8) 0.006(6) -0.019(6) -0.010(6)
C30 0.067(11) 0.112(14) 0.093(13) 0.049(11) -0.009(9) -0.008(9)
C31 0.073(11) 0.25(3) 0.052(10) -0.082(13) -0.020(9) 0.026(14)
C32 0.116(18) 0.16(2) 0.110(17) 0.022(15) -0.040(14) 0.061(16)
C33 0.039(7) 0.044(7) 0.031(6) -0.002(5) 0.015(5) 0.013(5)
C34 0.098(12) 0.032(7) 0.079(10) -0.028(6) 0.018(9) 0.004(7)
C35 0.084(12) 0.101(12) 0.016(6) -0.007(7) 0.012(6) -0.010(9)
C36 0.040(8) 0.113(14) 0.081(11) -0.020(10) -0.006(8) 0.011(8)
C37 0.086(8) 0.030(4) 0.085(8) 0.000(9) -0.041(11) 0.010(5)
C38 0.079(11) 0.055(9) 0.143(18) 0.011(9) 0.008(11) 0.010(8)
C39 0.118(10) 0.078(8) 0.083(9) 0.012(11) 0.015(14) 0.062(7)
C40 0.20(2) 0.037(9) 0.29(3) -0.071(13) -0.16(2) 0.009(11)

loop_
_atom_type_symbol
_atom_type_description
_atom_type_scat_dispersion_real
_atom_type_scat_dispersion_imag
_atom_type_scat_source
S S 0.1246 0.1234 'International Tables Vol C Tables 4.2.6.8 and 6.1.1.4'
C C 0.0033 0.0016 'International Tables Vol C Tables 4.2.6.8 and 6.1.1.4'
H H 0.0000 0.0000 'International Tables Vol C Tables 4.2.6.8 and 6.1.1.4'

loop_
_geom_angle_atom_site_label_1
_geom_angle_atom_site_label_2
_geom_angle_atom_site_label_3
_geom_angle
_geom_angle_site_symmetry_1
_geom_angle_site_symmetry_3
_geom_angle_publ_flag
C1 S1 C21 103.8(6) . . ?
C4 S2 C25 106.0(6) . . ?
C7 S3 C29 102.7(6) . . ?
C10 S4 C33 104.2(5) . . ?
C13 S5 C37 103.8(6) . . ?
C15 C1 C2 124.5(11) . . ?
C15 C1 S1 111.3(11) . . ?
C2 C1 S1 123.4(8) . . ?
C3 C2 C1 120.0(10) . . ?
C3 C2 H2 120.0 . . ?
C1 C2 H2 120.0 . . ?
C2 C3 C4 127.4(11) . . ?
C2 C3 C17 122.2(14) . . ?
C4 C3 C17 109.0(13) . . ?
C3 C4 C5 123.1(9) . . ?
C3 C4 S2 118.6(8) . . ?
C5 C4 S2 117.8(7) . . ?
C6 C5 C4 120.5(10) . . ?
C6 C5 H5 119.7 . . ?
C4 C5 H5 119.7 . . ?
C5 C6 C7 128.7(11) . . ?
C5 C6 C18 119.3(15) . . ?
C7 C6 C18 110.2(15) . . ?
C6 C7 C8 122.4(9) . . ?
C6 C7 S3 117.7(8) . . ?
C8 C7 S3 119.4(7) . . ?
C9 C8 C7 117.6(9) . . ?
C9 C8 H8 121.2 . . ?
C7 C8 H8 121.2 . . ?
C19 C9 C8 124.4(14) . . ?
C19 C9 C10 113.2(13) . . ?
C8 C9 C10 120.9(11) . . ?
C9 C10 C11 110.1(10) . . ?
C9 C10 S4 126.4(9) . . ?
C11 C10 S4 122.9(7) . . ?
C12 C11 C10 140.6(15) . . ?
C12 C11 H11 109.7 . . ?
C10 C11 H11 109.7 . . ?
C11 C12 C13 145.3(15) . . ?
C11 C12 C20 102.7(16) . . ?
C13 C12 C20 109.5(12) . . ?
C12 C13 C14 120.8(8) . . ?
C12 C13 S5 108.9(10) . . ?
C14 C13 S5 129.9(9) . . ?
C15 C14 C13 127.8(12) . . ?
C15 C14 H14 116.1 . . ?
C13 C14 H14 116.1 . . ?
C14 C15 C1 132.7(17) . . ?
C14 C15 C16 115.0(16) . . ?
C1 C15 C16 110.3(13) . . ?
C20 C16 C17 110.1(14) . . ?
C20 C16 C15 117(2) . . ?
C17 C16 C15 126.9(19) . . ?
C18 C17 C16 106.9(15) . . ?
C18 C17 C3 130(2) . . ?
C16 C17 C3 115.1(19) . . ?
C17 C18 C19 108.6(15) . . ?
C17 C18 C6 116(2) . . ?
C19 C18 C6 131(2) . . ?
C20 C19 C18 106.9(15) . . ?
C20 C19 C9 135(2) . . ?
C18 C19 C9 114(2) . . ?
C16 C20 C19 107.2(14) . . ?
C16 C20 C12 128.1(19) . . ?
C19 C20 C12 115.7(18) . . ?
C23 C21 C22 109.5(12) . . ?
C23 C21 C24 113.1(12) . . ?
C22 C21 C24 112.9(12) . . ?
C23 C21 S1 102.6(9) . . ?
C22 C21 S1 111.0(9) . . ?
C24 C21 S1 107.2(10) . . ?
C21 C22 H22A 109.5 . . ?
C21 C22 H22B 109.5 . . ?
H22A C22 H22B 109.5 . . ?
C21 C22 H22C 109.5 . . ?
H22A C22 H22C 109.5 . . ?
H22B C22 H22C 109.5 . . ?
C21 C23 H23A 109.5 . . ?
C21 C23 H23B 109.5 . . ?
H23A C23 H23B 109.5 . . ?
C21 C23 H23C 109.5 . . ?
H23A C23 H23C 109.5 . . ?
H23B C23 H23C 109.5 . . ?
C21 C24 H24A 109.5 . . ?
C21 C24 H24B 109.5 . . ?
H24A C24 H24B 109.5 . . ?
C21 C24 H24C 109.5 . . ?
H24A C24 H24C 109.5 . . ?
H24B C24 H24C 109.5 . . ?
C26 C25 C27 114.8(15) . . ?
C26 C25 C28 108.5(13) . . ?
C27 C25 C28 105.9(15) . . ?
C26 C25 S2 110.2(9) . . ?
C27 C25 S2 113.6(11) . . ?
C28 C25 S2 102.9(11) . . ?
C25 C26 H26A 109.5 . . ?
C25 C26 H26B 109.5 . . ?
H26A C26 H26B 109.5 . . ?
C25 C26 H26C 109.5 . . ?
H26A C26 H26C 109.5 . . ?
H26B C26 H26C 109.5 . . ?
C25 C27 H27A 109.5 . . ?
C25 C27 H27B 109.5 . . ?
H27A C27 H27B 109.5 . . ?
C25 C27 H27C 109.5 . . ?
H27A C27 H27C 109.5 . . ?
H27B C27 H27C 109.5 . . ?
C25 C28 H28A 109.5 . . ?
C25 C28 H28B 109.5 . . ?
H28A C28 H28B 109.5 . . ?
C25 C28 H28C 109.5 . . ?
H28A C28 H28C 109.5 . . ?
H28B C28 H28C 109.5 . . ?
C32 C29 C31 115.9(17) . . ?
C32 C29 C30 111.1(15) . . ?
C31 C29 C30 107.4(16) . . ?
C32 C29 S3 103.9(12) . . ?
C31 C29 S3 107.1(10) . . ?
C30 C29 S3 111.3(10) . . ?
C29 C30 H30A 109.5 . . ?
C29 C30 H30B 109.5 . . ?
H30A C30 H30B 109.5 . . ?
C29 C30 H30C 109.5 . . ?
H30A C30 H30C 109.5 . . ?
H30B C30 H30C 109.5 . . ?
C29 C31 H31A 109.5 . . ?
C29 C31 H31B 109.5 . . ?
H31A C31 H31B 109.5 . . ?
C29 C31 H31C 109.5 . . ?
H31A C31 H31C 109.5 . . ?
H31B C31 H31C 109.5 . . ?
C29 C32 H32A 109.5 . . ?
C29 C32 H32B 109.5 . . ?
H32A C32 H32B 109.5 . . ?
C29 C32 H32C 109.5 . . ?
H32A C32 H32C 109.5 . . ?
H32B C32 H32C 109.5 . . ?
C34 C33 C36 107.8(13) . . ?
C34 C33 C35 110.8(10) . . ?
C36 C33 C35 109.5(11) . . ?
C34 C33 S4 112.1(9) . . ?
C36 C33 S4 112.7(9) . . ?
C35 C33 S4 103.9(9) . . ?
C33 C34 H34A 109.5 . . ?
C33 C34 H34B 109.5 . . ?
H34A C34 H34B 109.5 . . ?
C33 C34 H34C 109.5 . . ?
H34A C34 H34C 109.5 . . ?
H34B C34 H34C 109.5 . . ?
C33 C35 H35A 109.5 . . ?
C33 C35 H35B 109.5 . . ?
H35A C35 H35B 109.5 . . ?
C33 C35 H35C 109.5 . . ?
H35A C35 H35C 109.5 . . ?
H35B C35 H35C 109.5 . . ?
C33 C36 H36A 109.5 . . ?
C33 C36 H36B 109.5 . . ?
H36A C36 H36B 109.5 . . ?
C33 C36 H36C 109.5 . . ?
H36A C36 H36C 109.5 . . ?
H36B C36 H36C 109.5 . . ?
C38 C37 C39 109.9(14) . . ?
C38 C37 C40 113.3(13) . . ?
C39 C37 C40 111.5(17) . . ?
C38 C37 S5 110.8(12) . . ?
C39 C37 S5 102.1(8) . . ?
C40 C37 S5 108.7(10) . . ?
C37 C38 H38A 109.5 . . ?
C37 C38 H38B 109.5 . . ?
H38A C38 H38B 109.5 . . ?
C37 C38 H38C 109.5 . . ?
H38A C38 H38C 109.5 . . ?
H38B C38 H38C 109.5 . . ?
C37 C39 H39A 109.5 . . ?
C37 C39 H39B 109.5 . . ?
H39A C39 H39B 109.5 . . ?
C37 C39 H39C 109.5 . . ?
H39A C39 H39C 109.5 . . ?
H39B C39 H39C 109.5 . . ?
C37 C40 H40A 109.5 . . ?
C37 C40 H40B 109.5 . . ?
H40A C40 H40B 109.5 . . ?
C37 C40 H40C 109.5 . . ?
H40A C40 H40C 109.5 . . ?
H40B C40 H40C 109.5 . . ?

loop_
_geom_bond_atom_site_label_1
_geom_bond_atom_site_label_2
_geom_bond_distance
_geom_bond_site_symmetry_2
_geom_bond_publ_flag
S1 C1 1.821(9) . ?
S1 C21 1.888(12) . ?
S2 C4 1.810(8) . ?
S2 C25 1.849(16) . ?
S3 C7 1.825(8) . ?
S3 C29 1.871(13) . ?
S4 C10 1.804(8) . ?
S4 C33 1.812(13) . ?
S5 C13 1.827(9) . ?
S5 C37 1.841(9) . ?
C1 C15 1.408(9) . ?
C1 C2 1.426(8) . ?
C2 C3 1.350(16) . ?
C2 H2 0.9300 . ?
C3 C4 1.424(8) . ?
C3 C17 1.486(19) . ?
C4 C5 1.435(8) . ?
C5 C6 1.382(15) . ?
C5 H5 0.9300 . ?
C6 C7 1.414(8) . ?
C6 C18 1.457(18) . ?
C7 C8 1.456(8) . ?
C8 C9 1.388(14) . ?
C8 H8 0.9300 . ?
C9 C19 1.376(17) . ?
C9 C10 1.407(8) . ?
C10 C11 1.437(9) . ?
C11 C12 1.378(14) . ?
C11 H11 0.9300 . ?
C12 C13 1.424(8) . ?
C12 C20 1.543(18) . ?
C13 C14 1.445(9) . ?
C14 C15 1.283(16) . ?
C14 H14 0.9300 . ?
C15 C16 1.55(2) . ?
C16 C20 1.30(3) . ?
C16 C17 1.33(3) . ?
C17 C18 1.31(3) . ?
C18 C19 1.34(3) . ?
C19 C20 1.35(3) . ?
C21 C23 1.52(2) . ?
C21 C22 1.53(2) . ?
C21 C24 1.55(2) . ?
C22 H22A 0.9600 . ?
C22 H22B 0.9600 . ?
C22 H22C 0.9600 . ?
C23 H23A 0.9600 . ?
C23 H23B 0.9600 . ?
C23 H23C 0.9600 . ?
C24 H24A 0.9600 . ?
C24 H24B 0.9600 . ?
C24 H24C 0.9600 . ?
C25 C26 1.48(2) . ?
C25 C27 1.50(2) . ?
C25 C28 1.54(2) . ?
C26 H26A 0.9600 . ?
C26 H26B 0.9600 . ?
C26 H26C 0.9600 . ?
C27 H27A 0.9600 . ?
C27 H27B 0.9600 . ?
C27 H27C 0.9600 . ?
C28 H28A 0.9600 . ?
C28 H28B 0.9600 . ?
C28 H28C 0.9600 . ?
C29 C32 1.47(2) . ?
C29 C31 1.52(2) . ?
C29 C30 1.540(19) . ?
C30 H30A 0.9600 . ?
C30 H30B 0.9600 . ?
C30 H30C 0.9600 . ?
C31 H31A 0.9600 . ?
C31 H31B 0.9600 . ?
C31 H31C 0.9600 . ?
C32 H32A 0.9600 . ?
C32 H32B 0.9600 . ?
C32 H32C 0.9600 . ?
C33 C34 1.492(18) . ?
C33 C36 1.532(18) . ?
C33 C35 1.537(16) . ?
C34 H34A 0.9600 . ?
C34 H34B 0.9600 . ?
C34 H34C 0.9600 . ?
C35 H35A 0.9600 . ?
C35 H35B 0.9600 . ?
C35 H35C 0.9600 . ?
C36 H36A 0.9600 . ?
C36 H36B 0.9600 . ?
C36 H36C 0.9600 . ?
C37 C38 1.44(2) . ?
C37 C39 1.519(15) . ?
C37 C40 1.57(2) . ?
C38 H38A 0.9600 . ?
C38 H38B 0.9600 . ?
C38 H38C 0.9600 . ?
C39 H39A 0.9600 . ?
C39 H39B 0.9600 . ?
C39 H39C 0.9600 . ?
C40 H40A 0.9600 . ?
C40 H40B 0.9600 . ?
C40 H40C 0.9600 . ?
